data_7126943
loop_
_publ_author_name
'Deng, Yalan'
'Wang, Lei'
'Ge, Yuwei'
'Huang, Ling'
'Gao, Daojiang'
'Bi, Jian'
'Zou, Guohong'

_publ_section_title
;
 (NH<sub>4</sub>)<sub>3</sub>[B(OH)<sub>3</sub>]<sub>2</sub>(COOH)<sub>3</sub>:
 a graphite-like UV nonlinear optical material with a large birefringence
 <i>via</i> structural optimization.
;
_journal_issue 69
_journal_name_full 'Chemical communications (Cambridge, England)'
_journal_page_first 9982
_journal_page_last 9985
_journal_paper_doi 10.1039/d0cc01881c
_journal_volume 56
_journal_year 2020
_chemical_formula_sum 'C3 H21 B2 N3 O12'
_chemical_formula_weight 312.85
_space_group_IT_number 7
_space_group_name_Hall 'P -2yac'
_space_group_name_H-M_alt 'P 1 n 1'
_symmetry_cell_setting monoclinic
_symmetry_space_group_name_H-M 'P 1 n 1'
_atom_sites_solution_hydrogens geom
_atom_sites_solution_primary direct
_atom_sites_solution_secondary difmap
_audit_creation_method SHELXL-97
_audit_update_record
;
2020-02-20 deposited with the CCDC.	2020-07-20 downloaded from the CCDC.
;
_cell_angle_alpha 90.00
_cell_angle_beta 90.737(4)
_cell_angle_gamma 90.00
_cell_formula_units_Z 2
_cell_length_a 10.6478(12)
_cell_length_b 3.6669(5)
_cell_length_c 18.5931(18)
_cell_measurement_reflns_used 3336
_cell_measurement_temperature 150(2)
_cell_measurement_theta_max 26.00
_cell_measurement_theta_min 3.78
_cell_volume 725.90(15)
_computing_structure_refinement 'SHELXL-97 (Sheldrick, 2008)'
_computing_structure_solution 'SHELXS-97 (Sheldrick, 2008)'
_diffrn_ambient_temperature 150(2)
_diffrn_measured_fraction_theta_full 0.994
_diffrn_measured_fraction_theta_max 0.994
_diffrn_measurement_device_type 'Bruker D8 Venture'
_diffrn_radiation_monochromator graphite
_diffrn_radiation_source 'fine-focus sealed tube'
_diffrn_radiation_type MoK\a
_diffrn_radiation_wavelength 0.71073
_diffrn_reflns_av_R_equivalents 0.0318
_diffrn_reflns_av_sigmaI/netI 0.0346
_diffrn_reflns_limit_h_max 13
_diffrn_reflns_limit_h_min -13
_diffrn_reflns_limit_k_max 4
_diffrn_reflns_limit_k_min -4
_diffrn_reflns_limit_l_max 22
_diffrn_reflns_limit_l_min -21
_diffrn_reflns_number 8252
_diffrn_reflns_theta_full 26.00
_diffrn_reflns_theta_max 26.00
_diffrn_reflns_theta_min 3.78
_exptl_absorpt_coefficient_mu 0.140
_exptl_crystal_colour colorless
_exptl_crystal_density_diffrn 1.431
_exptl_crystal_density_method 'not measured'
_exptl_crystal_description Rodlike
_exptl_crystal_F_000 332
_refine_diff_density_max 0.159
_refine_diff_density_min -0.158
_refine_diff_density_rms 0.039
_refine_ls_abs_structure_details 'Flack H D (1983), Acta Cryst. A39, 876-881'
_refine_ls_abs_structure_Flack -0.1(12)
_refine_ls_extinction_method none
_refine_ls_goodness_of_fit_ref 1.094
_refine_ls_hydrogen_treatment mixed
_refine_ls_matrix_type full
_refine_ls_number_parameters 250
_refine_ls_number_reflns 2637
_refine_ls_number_restraints 4
_refine_ls_restrained_S_all 1.093
_refine_ls_R_factor_all 0.0424
_refine_ls_R_factor_gt 0.0342
_refine_ls_shift/su_max 0.001
_refine_ls_shift/su_mean 0.000
_refine_ls_structure_factor_coef Fsqd
_refine_ls_weighting_details 'calc w=1/[\s^2^(Fo^2^)+(0.0270P)^2^+0.1853P] where P=(Fo^2^+2Fc^2^)/3'
_refine_ls_weighting_scheme calc
_refine_ls_wR_factor_gt 0.0750
_refine_ls_wR_factor_ref 0.0793
_reflns_number_gt 2339
_reflns_number_total 2637
_reflns_threshold_expression >2sigma(I)
_cod_data_source_file d0cc01881c2.cif
_cod_data_source_block mo_0620_5_0m
_cod_depositor_comments 'Adding full bibliography for 7126943.cif.'
_cod_original_sg_symbol_H-M Pn
_cod_database_code 7126943

loop_
_symmetry_equiv_pos_as_xyz
'x, y, z'
'x+1/2, -y, z+1/2'

loop_
_atom_site_label
_atom_site_type_symbol
_atom_site_fract_x
_atom_site_fract_y
_atom_site_fract_z
_atom_site_U_iso_or_equiv
_atom_site_adp_type
_atom_site_occupancy
_atom_site_symmetry_multiplicity
_atom_site_calc_flag
_atom_site_refinement_flags
_atom_site_disorder_assembly
_atom_site_disorder_group
O1 O 1.21075(17) 1.5662(5) 1.66000(9) 0.0378(4) Uani 1 1 d . . .
O2 O 1.35770(16) 1.4953(5) 1.51219(10) 0.0354(4) Uani 1 1 d . . .
H1 H 1.3791 1.5027 1.4689 0.053 Uiso 1 1 calc R . .
O3 O 1.45114(17) 1.4641(5) 1.62790(10) 0.0351(4) Uani 1 1 d . . .
O4 O 1.20517(18) 1.5065(5) 1.77947(10) 0.0376(4) Uani 1 1 d . . .
O5 O 1.57912(16) 1.5165(5) 1.52515(10) 0.0349(4) Uani 1 1 d . . .
H2 H 1.6346 1.4830 1.5570 0.052 Uiso 1 1 calc R . .
O6 O 0.85629(16) 1.6077(5) 1.42954(9) 0.0358(4) Uani 1 1 d . . .
H3 H 0.8778 1.5708 1.4726 0.054 Uiso 1 1 calc R . .
O7 O 1.75003(16) 1.3950(5) 1.62857(10) 0.0379(4) Uani 1 1 d . . .
O8 O 1.07612(16) 1.5654(5) 1.41809(9) 0.0354(4) Uani 1 1 d . . .
H4 H 1.1304 1.5475 1.3859 0.053 Uiso 1 1 calc R . .
O9 O 1.24804(17) 1.4894(5) 1.31722(11) 0.0398(4) Uani 1 1 d . . .
O10 O 1.92526(17) 1.4358(5) 1.56387(10) 0.0399(4) Uani 1 1 d . . .
O11 O 1.42327(17) 1.6376(5) 1.37809(10) 0.0389(4) Uani 1 1 d . . .
O12 O 0.94684(16) 1.6193(5) 1.31419(9) 0.0359(4) Uani 1 1 d . . .
H5 H 0.8702 1.6102 1.3030 0.054 Uiso 1 1 calc R . .
N1 N 1.1052(2) 1.0617(6) 1.22014(13) 0.0307(4) Uani 1 1 d . . .
N2 N 1.6391(2) 2.0662(6) 1.40037(13) 0.0302(4) Uani 1 1 d D . .
N3 N 2.1439(2) 1.0202(6) 1.54081(13) 0.0314(4) Uani 1 1 d D . .
C1 C 1.1640(2) 1.6180(7) 1.72012(15) 0.0344(5) Uani 1 1 d . . .
C2 C 1.8626(2) 1.3255(7) 1.61627(14) 0.0350(5) Uani 1 1 d . . .
C3 C 1.3604(3) 1.5839(8) 1.32244(15) 0.0407(6) Uani 1 1 d . . .
B1 B 1.4627(3) 1.4931(7) 1.55544(16) 0.0300(6) Uani 1 1 d . . .
B2 B 0.9602(3) 1.5981(8) 1.38707(16) 0.0314(6) Uani 1 1 d . . .
H6 H 1.152(3) 1.189(7) 1.2501(16) 0.037(7) Uiso 1 1 d . . .
H7 H 1.655(3) 2.191(7) 1.3587(17) 0.034(7) Uiso 1 1 d . . .
H8 H 1.623(3) 2.227(10) 1.444(2) 0.075(11) Uiso 1 1 d . . .
H9 H 1.564(2) 1.924(8) 1.393(2) 0.065(10) Uiso 1 1 d D . .
H10 H 1.701(3) 1.958(8) 1.4126(16) 0.039(9) Uiso 1 1 d . . .
H11 H 1.050(3) 1.201(9) 1.1897(17) 0.045(8) Uiso 1 1 d . . .
H12 H 1.053(3) 0.931(10) 1.2474(19) 0.063(11) Uiso 1 1 d . . .
H13 H 1.151(3) 0.930(9) 1.1903(19) 0.056(10) Uiso 1 1 d . . .
H14 H 1.911(2) 1.171(7) 1.6529(13) 0.022(6) Uiso 1 1 d . . .
H15 H 1.078(2) 1.764(6) 1.7240(13) 0.022(5) Uiso 1 1 d . . .
H16 H 2.218(3) 1.167(7) 1.5310(14) 0.035(7) Uiso 1 1 d . . .
H17 H 2.120(3) 0.873(9) 1.4987(19) 0.060(10) Uiso 1 1 d . . .
H18 H 2.154(3) 0.851(9) 1.5809(16) 0.072(11) Uiso 1 1 d D . .
H19 H 2.079(3) 1.136(9) 1.5500(17) 0.048(9) Uiso 1 1 d . . .
H20 H 1.381(4) 1.552(11) 1.641(2) 0.071(12) Uiso 1 1 d . . .
H21 H 1.404(3) 1.620(7) 1.2750(15) 0.033(7) Uiso 1 1 d . . .

loop_
_atom_site_aniso_label
_atom_site_aniso_U_11
_atom_site_aniso_U_22
_atom_site_aniso_U_33
_atom_site_aniso_U_23
_atom_site_aniso_U_13
_atom_site_aniso_U_12
O1 0.0371(10) 0.0494(11) 0.0270(9) -0.0002(8) -0.0007(7) 0.0047(8)
O2 0.0299(9) 0.0473(10) 0.0291(9) 0.0016(8) 0.0003(7) -0.0024(7)
O3 0.0310(10) 0.0438(10) 0.0304(9) 0.0018(8) 0.0009(7) 0.0028(8)
O4 0.0383(10) 0.0460(10) 0.0286(9) 0.0019(8) 0.0004(8) 0.0043(8)
O5 0.0285(9) 0.0440(10) 0.0322(9) 0.0007(8) -0.0004(7) 0.0012(8)
O6 0.0320(9) 0.0459(10) 0.0296(9) 0.0030(9) -0.0001(7) 0.0002(9)
O7 0.0303(10) 0.0476(10) 0.0361(10) 0.0015(8) 0.0054(7) 0.0012(8)
O8 0.0280(9) 0.0472(10) 0.0310(9) -0.0005(8) 0.0019(7) -0.0015(8)
O9 0.0301(10) 0.0533(11) 0.0358(10) -0.0085(8) -0.0029(7) -0.0015(8)
O10 0.0326(10) 0.0535(11) 0.0338(9) 0.0053(8) 0.0050(8) 0.0034(8)
O11 0.0316(9) 0.0498(11) 0.0351(10) 0.0050(8) -0.0035(8) -0.0053(8)
O12 0.0302(9) 0.0453(10) 0.0320(10) 0.0037(8) -0.0015(7) -0.0004(8)
N1 0.0313(10) 0.0345(11) 0.0264(10) -0.0017(10) 0.0004(9) -0.0030(11)
N2 0.0273(11) 0.0328(10) 0.0305(11) 0.0038(10) 0.0000(8) 0.0005(10)
N3 0.0275(11) 0.0342(11) 0.0325(11) -0.0006(10) 0.0014(8) 0.0017(10)
C1 0.0287(13) 0.0379(13) 0.0366(14) -0.0014(11) 0.0005(10) 0.0017(11)
C2 0.0350(14) 0.0381(13) 0.0318(13) 0.0004(11) -0.0032(11) 0.0009(11)
C3 0.0349(14) 0.0554(17) 0.0318(15) 0.0028(12) 0.0012(12) 0.0007(12)
B1 0.0314(14) 0.0246(12) 0.0341(14) 0.0003(10) 0.0001(11) 0.0005(11)
B2 0.0314(14) 0.0289(13) 0.0341(15) -0.0009(12) 0.0021(12) -0.0020(11)

loop_
_atom_type_symbol
_atom_type_description
_atom_type_scat_dispersion_real
_atom_type_scat_dispersion_imag
_atom_type_scat_source
B B 0.0013 0.0007 'International Tables Vol C Tables 4.2.6.8 and 6.1.1.4'
O O 0.0106 0.0060 'International Tables Vol C Tables 4.2.6.8 and 6.1.1.4'
N N 0.0061 0.0033 'International Tables Vol C Tables 4.2.6.8 and 6.1.1.4'
C C 0.0033 0.0016 'International Tables Vol C Tables 4.2.6.8 and 6.1.1.4'
H H 0.0000 0.0000 'International Tables Vol C Tables 4.2.6.8 and 6.1.1.4'

loop_
_geom_angle_atom_site_label_1
_geom_angle_atom_site_label_2
_geom_angle_atom_site_label_3
_geom_angle
_geom_angle_site_symmetry_1
_geom_angle_site_symmetry_3
_geom_angle_publ_flag
O1 C1 O4 127.1(2) . . ?
O7 C2 O10 126.7(2) . . ?
O11 C3 O9 128.0(3) . . ?
O3 B1 O2 120.0(2) . . ?
O3 B1 O5 120.4(2) . . ?
O2 B1 O5 119.6(2) . . ?
O8 B2 O12 120.6(2) . . ?
O8 B2 O6 119.6(2) . . ?
O12 B2 O6 119.9(2) . . ?

loop_
_geom_bond_atom_site_label_1
_geom_bond_atom_site_label_2
_geom_bond_distance
_geom_bond_site_symmetry_2
_geom_bond_publ_flag
O1 C1 1.244(3) . ?
O2 B1 1.369(3) . ?
O3 B1 1.359(3) . ?
O4 C1 1.251(3) . ?
O5 B1 1.371(3) . ?
O6 B2 1.368(3) . ?
O7 C2 1.249(3) . ?
O8 B2 1.361(3) . ?
O9 C3 1.248(3) . ?
O10 C2 1.255(3) . ?
O11 C3 1.241(3) . ?
O12 B2 1.363(3) . ?
